data_7049382
loop_
_publ_author_name
'Bartolom\'e, E'
'Arauzo, A.'
'Luz\'on, J'
'Melnic, S.'
'Shova, S.'
'Prodius, D.'
'Bartolom\'e, J'
'Amann, A.'
'Nallaiyan, M.'
'Spagna, S.'

_publ_section_title
;
 Slow relaxation in a {Tb<sub>2</sub>Ba(\a-fur)<sub>8</sub>}<sub>n</sub>
 polymer with Ln = Tb(iii) non-Kramers ions.
;
_journal_issue 15
_journal_name_full 'Dalton transactions (Cambridge, England : 2003)'
_journal_page_first 5022
_journal_page_last 5034
_journal_paper_doi 10.1039/c8dt05044a
_journal_volume 48
_journal_year 2019
_chemical_formula_moiety 'C40 H32 Ba O28 Tb2, 2(H2 O)'
_chemical_formula_sum 'C40 H36 Ba O30 Tb2'
_chemical_formula_weight 1451.87
_space_group_crystal_system monoclinic
_space_group_IT_number 14
_space_group_name_Hall '-P 2ybc'
_space_group_name_H-M_alt 'P 1 21/c 1'
_symmetry_space_group_name_Hall '-P 2ybc'
_symmetry_space_group_name_H-M 'P 1 21/c 1'
_atom_sites_solution_hydrogens geom
_atom_sites_solution_primary dual
_atom_sites_solution_secondary difmap
_audit_creation_date 2017-10-17
_audit_creation_method
;
Olex2 1.2
(compiled 2017.08.10 svn.r3458 for OlexSys, GUI svn.r5381)
;
_audit_update_record
;
2019-01-14 deposited with the CCDC.    2019-03-15 downloaded from the CCDC.
;
_cell_angle_alpha 90.00
_cell_angle_beta 116.025(5)
_cell_angle_gamma 90.00
_cell_formula_units_Z 2
_cell_length_a 11.2953(5)
_cell_length_b 22.4294(7)
_cell_length_c 10.5545(4)
_cell_measurement_reflns_used 3640
_cell_measurement_temperature 160.00(10)
_cell_measurement_theta_max 28.7300
_cell_measurement_theta_min 2.3150
_cell_volume 2402.82(19)
_computing_cell_refinement 'CrysAlisPro 1.171.38.41 (Rigaku OD, 2015)'
_computing_data_collection 'CrysAlisPro 1.171.38.41 (Rigaku OD, 2015)'
_computing_data_reduction 'CrysAlisPro 1.171.38.41 (Rigaku OD, 2015)'
_computing_molecular_graphics 'Olex2 (Dolomanov et al., 2009)'
_computing_publication_material 'Olex2 (Dolomanov et al., 2009)'
_computing_structure_refinement 'ShelXL (Sheldrick, 2015)'
_computing_structure_solution 'ShelXT (Sheldrick, 2015)'
_diffrn_ambient_environment N~2~
_diffrn_ambient_temperature 160.00(10)
_diffrn_detector 'CCD plate'
_diffrn_detector_area_resol_mean 16.1593
_diffrn_detector_type Eos
_diffrn_measured_fraction_theta_full 0.999
_diffrn_measured_fraction_theta_max 0.999
_diffrn_measurement_details
;
List of Runs (angles in degrees, time in seconds):

  # Type    Start    End  Width  t~exp~   \w     \q     \k     \f   Frames
#--------------------------------------------------------------------------
  1  \w      7.00  84.00   1.00   15.00    --   17.71  57.00 -90.00   77
  2  \w    -19.00  18.00   1.00   15.00    --  -15.44 -99.00  60.00   37
  3  \w    -17.00  20.00   1.00   15.00    --   17.71 -99.00 120.00   37
  4  \w    -50.00  32.00   1.00   15.00    --   17.71 -57.00 -30.00   82
;
_diffrn_measurement_device 'four-circle diffractometer'
_diffrn_measurement_device_type 'Xcalibur, Eos'
_diffrn_measurement_method '\w scans'
_diffrn_orient_matrix_type 'CrysAlisPro convention (1999,Acta A55,543-557)'
_diffrn_orient_matrix_UB_11 -0.0196798000
_diffrn_orient_matrix_UB_12 -0.0302300000
_diffrn_orient_matrix_UB_13 -0.0156258000
_diffrn_orient_matrix_UB_21 -0.0669590000
_diffrn_orient_matrix_UB_22 0.0089175000
_diffrn_orient_matrix_UB_23 -0.0303208000
_diffrn_orient_matrix_UB_31 0.0008229000
_diffrn_orient_matrix_UB_32 0.0030132000
_diffrn_orient_matrix_UB_33 -0.0665060000
_diffrn_radiation_monochromator graphite
_diffrn_radiation_probe x-ray
_diffrn_radiation_type MoK\a
_diffrn_radiation_wavelength 0.71073
_diffrn_reflns_av_R_equivalents 0.0339
_diffrn_reflns_av_unetI/netI 0.0483
_diffrn_reflns_limit_h_max 12
_diffrn_reflns_limit_h_min -13
_diffrn_reflns_limit_k_max 23
_diffrn_reflns_limit_k_min -26
_diffrn_reflns_limit_l_max 12
_diffrn_reflns_limit_l_min -12
_diffrn_reflns_number 10344
_diffrn_reflns_theta_full 25.02
_diffrn_reflns_theta_max 25.02
_diffrn_reflns_theta_min 2.01
_diffrn_source 'fine-focus sealed X-ray tube'
_diffrn_source_type 'Enhance (Mo) X-ray Source'
_exptl_absorpt_coefficient_mu 3.821
_exptl_absorpt_correction_T_max 1.00000
_exptl_absorpt_correction_T_min 0.90439
_exptl_absorpt_correction_type multi-scan
_exptl_absorpt_process_details
;
CrysAlisPro 1.171.38.41 (Rigaku Oxford Diffraction, 2015)
Empirical absorption correction using spherical harmonics,
 implemented in SCALE3 ABSPACK scaling algorithm.
;
_exptl_crystal_colour 'clear light colourless'
_exptl_crystal_colour_lustre clear
_exptl_crystal_colour_modifier light
_exptl_crystal_colour_primary colourless
_exptl_crystal_density_diffrn 2.007
_exptl_crystal_density_method 'not measured'
_exptl_crystal_description needle
_exptl_crystal_F_000 1404
_exptl_crystal_size_max 0.5
_exptl_crystal_size_mid 0.03
_exptl_crystal_size_min 0.03
_refine_diff_density_max 1.060
_refine_diff_density_min -0.842
_refine_diff_density_rms 0.135
_refine_ls_extinction_method none
_refine_ls_goodness_of_fit_ref 1.068
_refine_ls_hydrogen_treatment constr
_refine_ls_matrix_type full
_refine_ls_number_parameters 331
_refine_ls_number_reflns 4245
_refine_ls_number_restraints 0
_refine_ls_restrained_S_all 1.068
_refine_ls_R_factor_all 0.0379
_refine_ls_R_factor_gt 0.0302
_refine_ls_shift/su_max 0.002
_refine_ls_shift/su_mean 0.000
_refine_ls_structure_factor_coef Fsqd
_refine_ls_weighting_details 'calc w=1/[\s^2^(Fo^2^)+(0.0155P)^2^+1.2858P] where P=(Fo^2^+2Fc^2^)/3'
_refine_ls_weighting_scheme calc
_refine_ls_wR_factor_gt 0.0532
_refine_ls_wR_factor_ref 0.0564
_reflns_number_gt 3729
_reflns_number_total 4245
_reflns_threshold_expression >2sigma(I)
_cod_data_source_file c8dt05044a2.cif
_cod_data_source_block shi_3136_sime
_cod_depositor_comments 'Adding full bibliography for 7049382.cif.'
_cod_original_cell_volume 2402.81(16)
_cod_database_code 7049382
_chemical_oxdiff_formula 'C20 H20 O8 Tb1 Ba1'
_chemical_oxdiff_usercomment Tb2_Ba
_reflns_odcompleteness_completeness 99.96
_reflns_odcompleteness_iscentric 1
_reflns_odcompleteness_theta 26.32
_olex2_refinement_description
;
1. Fixed Uiso
 At 1.2 times of:
  All C(H) groups
 At 1.5 times of:
  All O(H,H) groups
2.a Riding coordinates:
 O1W(H1WA,H1WB), O2W(H2WA,H2WB), O3W(H3WA,H3WB)
2.b Aromatic/amide H refined with riding coordinates:
 C3(H3), C4(H4), C5(H5), C8(H8), C9(H9), C10(H10), C13(H13), C14(H14),
 C15(H15), C18(H18), C19(H19), C20(H20)
;
_olex2_submission_special_instructions 'No special instructions were received'
_oxdiff_exptl_absorpt_empirical_details
;
Empirical correction (ABSPACK) includes:
- Absorption correction using spherical harmonics
- Frame scaling
;
_oxdiff_exptl_absorpt_empirical_full_max 1.149
_oxdiff_exptl_absorpt_empirical_full_min 0.781

loop_
_space_group_symop_id
_space_group_symop_operation_xyz
1 'x, y, z'
2 '-x, y+1/2, -z+1/2'
3 '-x, -y, -z'
4 'x, -y-1/2, z-1/2'

loop_
_atom_site_label
_atom_site_type_symbol
_atom_site_fract_x
_atom_site_fract_y
_atom_site_fract_z
_atom_site_U_iso_or_equiv
_atom_site_adp_type
_atom_site_occupancy
_atom_site_calc_flag
_atom_site_site_symmetry_order
_atom_site_refinement_flags_posn
_atom_site_refinement_flags_adp
_atom_site_refinement_flags_occupancy
Tb1 Tb 0.63898(2) 0.536784(10) 0.71094(2) 0.01075(7) Uani 1 d 1 . . .
Ba1 Ba 0.5000 0.5000 0.0000 0.01023(10) Uani 1 d 2 S T P
O1 O 0.5503(3) 0.50612(13) 0.2770(3) 0.0126(7) Uani 1 d 1 . . .
O1W O 0.8685(3) 0.52039(14) 0.7937(3) 0.0198(7) Uani 1 d 1 . . .
H1WA H 0.9233 0.5429 0.8607 0.030 Uiso 1 d 1 R . .
H1WB H 0.8789 0.4850 0.8291 0.030 Uiso 1 d 1 R . .
O2 O 0.6539(3) 0.53857(14) 0.4999(3) 0.0179(7) Uani 1 d 1 . . .
O2W O 0.7469(3) 0.63073(14) 0.7240(3) 0.0218(8) Uani 1 d 1 . . .
H2WA H 0.7319 0.6620 0.7604 0.033 Uiso 1 d 1 R . .
H2WB H 0.7400 0.6397 0.6426 0.033 Uiso 1 d 1 R . .
O3 O 0.7504(3) 0.54628(14) 0.2227(3) 0.0184(8) Uani 1 d 1 . . .
O4 O 0.6462(3) 0.43772(14) 0.6537(3) 0.0162(7) Uani 1 d 1 . . .
O5 O 0.5402(3) 0.40306(14) 0.4322(3) 0.0162(7) Uani 1 d 1 . . .
O6 O 0.6977(3) 0.30477(14) 0.5036(3) 0.0239(8) Uani 1 d 1 . . .
O7 O 0.7116(3) 0.47745(14) 0.9361(3) 0.0146(7) Uani 1 d 1 . . .
O8 O 0.9063(3) 0.43557(14) 0.9797(3) 0.0168(7) Uani 1 d 1 . . .
O9 O 0.7062(3) 0.41757(14) 1.1581(3) 0.0195(8) Uani 1 d 1 . . .
O10 O 0.6091(3) 0.59409(13) 0.8941(3) 0.0154(7) Uani 1 d 1 . . .
O11 O 0.6894(3) 0.68678(14) 0.9089(3) 0.0263(8) Uani 1 d 1 . . .
O12 O 0.5182(3) 0.62174(14) 1.0865(3) 0.0176(7) Uani 1 d 1 . . .
C1 C 0.6474(4) 0.52974(19) 0.3801(4) 0.0113(10) Uani 1 d 1 . . .
C2 C 0.7626(4) 0.5474(2) 0.3588(4) 0.0148(10) Uani 1 d 1 . . .
C3 C 0.8862(4) 0.5621(2) 0.4481(5) 0.0223(12) Uani 1 d 1 . . .
H3 H 0.9197 0.5653 0.5455 0.027 Uiso 1 calc 1 R . .
C4 C 0.9561(5) 0.5716(3) 0.3674(5) 0.0311(13) Uani 1 d 1 . . .
H4 H 1.0442 0.5825 0.4010 0.037 Uiso 1 calc 1 R . .
C5 C 0.8708(4) 0.5619(2) 0.2329(5) 0.0247(12) Uani 1 d 1 . . .
H5 H 0.8909 0.5654 0.1567 0.030 Uiso 1 calc 1 R . .
C6 C 0.6277(4) 0.4006(2) 0.5575(5) 0.0142(10) Uani 1 d 1 . . .
C7 C 0.7186(4) 0.3493(2) 0.5998(4) 0.0150(10) Uani 1 d 1 . . .
C8 C 0.8284(4) 0.3379(2) 0.7202(5) 0.0215(11) Uani 1 d 1 . . .
H8 H 0.8634 0.3614 0.8010 0.026 Uiso 1 calc 1 R . .
C9 C 0.8795(5) 0.2832(2) 0.6988(5) 0.0290(13) Uani 1 d 1 . . .
H9 H 0.9547 0.2637 0.7627 0.035 Uiso 1 calc 1 R . .
C10 C 0.7980(5) 0.2651(2) 0.5681(5) 0.0320(13) Uani 1 d 1 . . .
H10 H 0.8085 0.2301 0.5269 0.038 Uiso 1 calc 1 R . .
C11 C 0.8092(4) 0.4434(2) 1.0048(4) 0.0147(10) Uani 1 d 1 . . .
C12 C 0.8109(4) 0.4099(2) 1.1259(4) 0.0143(10) Uani 1 d 1 . . .
C13 C 0.8991(4) 0.3723(2) 1.2187(4) 0.0169(10) Uani 1 d 1 . . .
H13 H 0.9787 0.3602 1.2206 0.020 Uiso 1 calc 1 R . .
C14 C 0.8470(5) 0.3546(2) 1.3136(5) 0.0208(11) Uani 1 d 1 . . .
H14 H 0.8862 0.3286 1.3894 0.025 Uiso 1 calc 1 R . .
C15 C 0.7307(5) 0.3823(2) 1.2730(4) 0.0217(12) Uani 1 d 1 . . .
H15 H 0.6751 0.3782 1.3164 0.026 Uiso 1 calc 1 R . .
C16 C 0.6283(4) 0.6474(2) 0.9405(4) 0.0173(11) Uani 1 d 1 . . .
C17 C 0.5759(4) 0.6650(2) 1.0405(4) 0.0157(10) Uani 1 d 1 . . .
C18 C 0.5680(5) 0.7175(2) 1.0986(5) 0.0292(13) Uani 1 d 1 . . .
H18 H 0.5983 0.7541 1.0835 0.035 Uiso 1 calc 1 R . .
C19 C 0.5056(5) 0.7069(2) 1.1864(5) 0.0257(12) Uani 1 d 1 . . .
H19 H 0.4881 0.7349 1.2410 0.031 Uiso 1 calc 1 R . .
C20 C 0.4763(4) 0.6487(2) 1.1759(4) 0.0208(11) Uani 1 d 1 . . .
H20 H 0.4338 0.6295 1.2225 0.025 Uiso 1 calc 1 R . .
O3W O 0.7934(3) 0.69938(16) 0.5255(3) 0.0369(10) Uani 1 d 1 . . .
H3WA H 0.7628 0.7344 0.5011 0.055 Uiso 1 d 1 R . .
H3WB H 0.7685 0.6774 0.4527 0.055 Uiso 1 d 1 R . .

loop_
_atom_site_aniso_label
_atom_site_aniso_U_11
_atom_site_aniso_U_22
_atom_site_aniso_U_33
_atom_site_aniso_U_23
_atom_site_aniso_U_13
_atom_site_aniso_U_12
Tb1 0.01106(12) 0.01376(13) 0.00796(12) -0.00096(10) 0.00467(9) -0.00159(9)
Ba1 0.0113(2) 0.0124(2) 0.00751(19) -0.00040(16) 0.00464(15) -0.00033(16)
O1 0.0124(17) 0.0162(18) 0.0087(15) -0.0011(14) 0.0043(13) -0.0014(14)
O1W 0.0137(18) 0.0218(19) 0.0201(18) 0.0035(15) 0.0039(14) -0.0002(14)
O2 0.0214(18) 0.025(2) 0.0094(16) -0.0024(15) 0.0090(13) -0.0024(15)
O2W 0.031(2) 0.019(2) 0.0203(18) -0.0031(15) 0.0155(15) -0.0042(15)
O3 0.0156(18) 0.029(2) 0.0123(16) -0.0017(15) 0.0076(13) -0.0047(15)
O4 0.0200(18) 0.0157(19) 0.0137(16) -0.0043(15) 0.0082(13) 0.0005(14)
O5 0.0184(18) 0.0178(19) 0.0104(16) -0.0004(14) 0.0045(13) 0.0021(14)
O6 0.035(2) 0.0132(19) 0.0192(18) -0.0005(16) 0.0078(15) 0.0055(15)
O7 0.0149(17) 0.0189(19) 0.0100(15) 0.0002(14) 0.0055(13) 0.0025(14)
O8 0.0119(17) 0.0213(19) 0.0167(17) -0.0006(15) 0.0057(13) 0.0023(14)
O9 0.0223(19) 0.023(2) 0.0148(16) 0.0067(15) 0.0096(14) 0.0061(15)
O10 0.0226(18) 0.0126(18) 0.0126(16) -0.0027(14) 0.0094(14) -0.0004(14)
O11 0.047(2) 0.014(2) 0.031(2) -0.0061(16) 0.0291(18) -0.0093(17)
O12 0.0269(19) 0.0131(18) 0.0185(17) -0.0021(15) 0.0153(14) -0.0032(15)
C1 0.012(2) 0.009(3) 0.012(2) 0.006(2) 0.0043(19) 0.0023(19)
C2 0.018(3) 0.018(3) 0.011(2) 0.005(2) 0.0094(19) 0.000(2)
C3 0.013(3) 0.036(3) 0.014(2) -0.006(2) 0.003(2) -0.007(2)
C4 0.016(3) 0.046(4) 0.034(3) -0.010(3) 0.014(2) -0.011(3)
C5 0.018(3) 0.033(3) 0.030(3) -0.003(3) 0.018(2) -0.010(2)
C6 0.016(3) 0.011(3) 0.019(3) 0.006(2) 0.011(2) -0.003(2)
C7 0.024(3) 0.009(3) 0.015(2) 0.003(2) 0.012(2) 0.000(2)
C8 0.023(3) 0.021(3) 0.017(3) 0.000(2) 0.006(2) 0.003(2)
C9 0.031(3) 0.022(3) 0.027(3) 0.007(3) 0.006(2) 0.007(2)
C10 0.041(4) 0.018(3) 0.043(3) 0.007(3) 0.023(3) 0.018(3)
C11 0.015(3) 0.015(3) 0.013(2) -0.007(2) 0.004(2) -0.004(2)
C12 0.011(2) 0.020(3) 0.010(2) -0.004(2) 0.0025(18) -0.002(2)
C13 0.016(3) 0.017(3) 0.015(2) -0.002(2) 0.005(2) 0.001(2)
C14 0.025(3) 0.018(3) 0.016(3) 0.006(2) 0.006(2) 0.004(2)
C15 0.029(3) 0.024(3) 0.016(3) 0.002(2) 0.014(2) -0.001(2)
C16 0.021(3) 0.018(3) 0.009(2) -0.001(2) 0.003(2) 0.002(2)
C17 0.020(3) 0.014(3) 0.012(2) -0.002(2) 0.007(2) -0.004(2)
C18 0.041(3) 0.019(3) 0.039(3) -0.002(3) 0.028(3) -0.003(3)
C19 0.040(3) 0.018(3) 0.025(3) -0.004(2) 0.020(2) 0.001(2)
C20 0.024(3) 0.028(3) 0.017(3) 0.002(2) 0.015(2) 0.003(2)
O3W 0.061(3) 0.022(2) 0.039(2) 0.0103(18) 0.032(2) 0.0150(19)

loop_
_atom_type_symbol
_atom_type_description
_atom_type_scat_dispersion_real
_atom_type_scat_dispersion_imag
_atom_type_scat_source
C C 0.0033 0.0016 'International Tables Vol C Tables 4.2.6.8 and 6.1.1.4'
H H 0.0000 0.0000 'International Tables Vol C Tables 4.2.6.8 and 6.1.1.4'
Ba Ba -0.3244 2.2819 'International Tables Vol C Tables 4.2.6.8 and 6.1.1.4'
O O 0.0106 0.0060 'International Tables Vol C Tables 4.2.6.8 and 6.1.1.4'
Tb Tb -0.1723 4.1537 'International Tables Vol C Tables 4.2.6.8 and 6.1.1.4'

loop_
_geom_angle_atom_site_label_1
_geom_angle_atom_site_label_2
_geom_angle_atom_site_label_3
_geom_angle
_geom_angle_site_symmetry_1
_geom_angle_site_symmetry_3
O1 Tb1 Ba1 40.10(6) 3_666 1_556
O1 Tb1 O2W 142.08(10) 3_666 .
O1 Tb1 O7 70.60(9) 3_666 .
O1 Tb1 O10 74.68(9) 3_666 .
O1W Tb1 Ba1 114.20(7) . 1_556
O1W Tb1 O1 140.67(10) . 3_666
O1W Tb1 O2W 70.77(11) . .
O1W Tb1 O7 73.78(9) . .
O1W Tb1 O10 107.19(10) . .
O2 Tb1 Ba1 160.12(7) . 1_556
O2 Tb1 O1 120.17(9) . 3_666
O2 Tb1 O1W 80.06(10) . .
O2 Tb1 O2W 77.91(10) . .
O2 Tb1 O4 74.86(10) . .
O2 Tb1 O5 77.06(10) . 3_666
O2 Tb1 O7 141.86(10) . .
O2 Tb1 O10 147.28(10) . .
O2W Tb1 Ba1 119.02(7) . 1_556
O2W Tb1 O7 117.37(10) . .
O2W Tb1 O10 74.85(10) . .
O4 Tb1 Ba1 94.02(7) . 1_556
O4 Tb1 O1 76.27(10) . 3_666
O4 Tb1 O1W 77.84(11) . .
O4 Tb1 O2W 141.32(10) . .
O4 Tb1 O5 120.20(10) . 3_666
O4 Tb1 O7 72.87(10) . .
O4 Tb1 O10 137.58(10) . .
O5 Tb1 Ba1 95.25(7) 3_666 1_556
O5 Tb1 O1 74.22(10) 3_666 3_666
O5 Tb1 O1W 145.05(10) 3_666 .
O5 Tb1 O2W 78.80(10) 3_666 .
O5 Tb1 O7 137.76(9) 3_666 .
O5 Tb1 O10 80.16(9) 3_666 .
O7 Tb1 Ba1 42.51(6) . 1_556
O10 Tb1 Ba1 44.70(7) . 1_556
O10 Tb1 O7 68.69(9) . .
O1 Ba1 O1 180.0 3_665 .
O1 Ba1 O3 56.91(8) 3_665 3_665
O1 Ba1 O3 123.09(8) 3_665 .
O1 Ba1 O3 56.91(8) . .
O1 Ba1 O3 123.09(8) . 3_665
O1 Ba1 O7 62.01(8) . 3_666
O1 Ba1 O7 117.99(8) . 1_554
O1 Ba1 O7 117.99(8) 3_665 3_666
O1 Ba1 O7 62.01(8) 3_665 1_554
O1 Ba1 O9 109.01(8) 3_665 1_554
O1 Ba1 O9 109.01(8) . 3_666
O1 Ba1 O9 70.99(8) . 1_554
O1 Ba1 O9 70.99(8) 3_665 3_666
O1 Ba1 O10 63.10(8) 3_665 1_554
O1 Ba1 O10 116.90(8) 3_665 3_666
O1 Ba1 O10 116.90(8) . 1_554
O1 Ba1 O10 63.10(8) . 3_666
O1 Ba1 O12 110.03(8) . 3_666
O1 Ba1 O12 69.97(8) . 1_554
O1 Ba1 O12 69.96(8) 3_665 3_666
O1 Ba1 O12 110.04(8) 3_665 1_554
O3 Ba1 O3 180.0 3_665 .
O7 Ba1 O3 68.62(8) 1_554 .
O7 Ba1 O3 68.62(8) 3_666 3_665
O7 Ba1 O3 111.38(8) 1_554 3_665
O7 Ba1 O3 111.38(8) 3_666 .
O7 Ba1 O7 180.0 1_554 3_666
O7 Ba1 O9 122.52(8) 1_554 3_666
O7 Ba1 O9 57.48(8) 3_666 3_666
O7 Ba1 O9 57.48(8) 1_554 1_554
O7 Ba1 O9 122.53(8) 3_666 1_554
O7 Ba1 O10 120.86(8) 3_666 1_554
O7 Ba1 O10 59.14(8) 3_666 3_666
O7 Ba1 O10 59.14(8) 1_554 1_554
O7 Ba1 O10 120.86(8) 1_554 3_666
O7 Ba1 O12 107.47(8) 1_554 1_554
O7 Ba1 O12 72.53(8) 3_666 1_554
O7 Ba1 O12 72.52(8) 1_554 3_666
O7 Ba1 O12 107.48(8) 3_666 3_666
O9 Ba1 O3 60.98(9) 3_666 3_665
O9 Ba1 O3 119.02(9) 3_666 .
O9 Ba1 O3 60.98(9) 1_554 .
O9 Ba1 O3 119.02(9) 1_554 3_665
O9 Ba1 O9 180.0 3_666 1_554
O9 Ba1 O10 108.62(8) 3_666 3_666
O9 Ba1 O10 71.38(8) 1_554 3_666
O9 Ba1 O10 108.62(8) 1_554 1_554
O9 Ba1 O10 71.38(8) 3_666 1_554
O10 Ba1 O3 111.59(8) 3_666 .
O10 Ba1 O3 68.41(8) 1_554 .
O10 Ba1 O3 68.41(8) 3_666 3_665
O10 Ba1 O3 111.59(8) 1_554 3_665
O10 Ba1 O10 179.999(1) 1_554 3_666
O12 Ba1 O3 119.88(9) 3_666 .
O12 Ba1 O3 60.12(9) 3_666 3_665
O12 Ba1 O3 119.88(9) 1_554 3_665
O12 Ba1 O3 60.12(9) 1_554 .
O12 Ba1 O9 120.28(9) 3_666 3_666
O12 Ba1 O9 120.28(9) 1_554 1_554
O12 Ba1 O9 59.72(9) 1_554 3_666
O12 Ba1 O9 59.72(9) 3_666 1_554
O12 Ba1 O10 123.68(8) 3_666 1_554
O12 Ba1 O10 123.68(8) 1_554 3_666
O12 Ba1 O10 56.32(8) 1_554 1_554
O12 Ba1 O10 56.32(8) 3_666 3_666
O12 Ba1 O12 180.0 3_666 1_554
Tb1 O1 Ba1 105.40(10) 3_666 .
C1 O1 Tb1 125.2(2) . 3_666
C1 O1 Ba1 129.3(2) . .
Tb1 O1W H1WA 118.8 . .
Tb1 O1W H1WB 102.7 . .
H1WA O1W H1WB 105.7 . .
C1 O2 Tb1 167.8(3) . .
Tb1 O2W H2WA 123.4 . .
Tb1 O2W H2WB 109.2 . .
H2WA O2W H2WB 108.2 . .
C2 O3 Ba1 117.2(2) . .
C5 O3 Ba1 136.5(2) . .
C5 O3 C2 105.8(3) . .
C6 O4 Tb1 146.5(3) . .
C6 O5 Tb1 139.5(3) . 3_666
C10 O6 C7 105.7(4) . .
Tb1 O7 Ba1 99.92(9) . 1_556
C11 O7 Tb1 133.9(3) . .
C11 O7 Ba1 126.1(3) . 1_556
C12 O9 Ba1 120.2(2) . 1_556
C15 O9 Ba1 133.2(3) . 1_556
C15 O9 C12 106.5(3) . .
Tb1 O10 Ba1 98.64(10) . 1_556
C16 O10 Tb1 137.1(3) . .
C16 O10 Ba1 124.3(3) . 1_556
C17 O12 Ba1 122.8(2) . 1_556
C20 O12 Ba1 130.1(3) . 1_556
C20 O12 C17 107.0(3) . .
O1 C1 C2 118.1(4) . .
O2 C1 O1 125.2(4) . .
O2 C1 C2 116.7(4) . .
O3 C2 C1 117.6(4) . .
C3 C2 O3 109.5(4) . .
C3 C2 C1 132.7(4) . .
C2 C3 H3 126.3 . .
C2 C3 C4 107.4(4) . .
C4 C3 H3 126.3 . .
C3 C4 H4 126.8 . .
C5 C4 C3 106.4(4) . .
C5 C4 H4 126.8 . .
O3 C5 H5 124.6 . .
C4 C5 O3 110.8(4) . .
C4 C5 H5 124.6 . .
O4 C6 C7 115.1(4) . .
O5 C6 O4 126.5(4) . .
O5 C6 C7 118.4(4) . .
O6 C7 C6 118.3(4) . .
C8 C7 O6 110.2(4) . .
C8 C7 C6 131.4(4) . .
C7 C8 H8 126.7 . .
C7 C8 C9 106.5(4) . .
C9 C8 H8 126.7 . .
C8 C9 H9 126.8 . .
C10 C9 C8 106.4(4) . .
C10 C9 H9 126.8 . .
O6 C10 H10 124.4 . .
C9 C10 O6 111.2(4) . .
C9 C10 H10 124.4 . .
O7 C11 C12 118.5(4) . .
O8 C11 O7 125.8(4) . .
O8 C11 C12 115.7(4) . .
O9 C12 C11 117.7(4) . .
C13 C12 O9 109.9(4) . .
C13 C12 C11 132.4(4) . .
C12 C13 H13 126.7 . .
C12 C13 C14 106.5(4) . .
C14 C13 H13 126.7 . .
C13 C14 H14 126.4 . .
C15 C14 C13 107.2(4) . .
C15 C14 H14 126.4 . .
O9 C15 H15 125.1 . .
C14 C15 O9 109.8(4) . .
C14 C15 H15 125.1 . .
O10 C16 C17 118.3(4) . .
O11 C16 O10 125.4(4) . .
O11 C16 C17 116.3(4) . .
O12 C17 C16 117.8(4) . .
C18 C17 O12 108.7(4) . .
C18 C17 C16 133.5(4) . .
C17 C18 H18 126.2 . .
C17 C18 C19 107.7(4) . .
C19 C18 H18 126.2 . .
C18 C19 H19 126.7 . .
C20 C19 C18 106.6(4) . .
C20 C19 H19 126.7 . .
O12 C20 H20 125.0 . .
C19 C20 O12 109.9(4) . .
C19 C20 H20 125.0 . .
H3WA O3W H3WB 109.5 . .

loop_
_geom_bond_atom_site_label_1
_geom_bond_atom_site_label_2
_geom_bond_distance
_geom_bond_site_symmetry_2
Tb1 Ba1 4.0812(2) 1_556
Tb1 O1 2.398(3) 3_666
Tb1 O1W 2.373(3) .
Tb1 O2 2.306(3) .
Tb1 O2W 2.408(3) .
Tb1 O4 2.313(3) .
Tb1 O5 2.349(3) 3_666
Tb1 O7 2.526(3) .
Tb1 O10 2.464(3) .
Ba1 O1 2.726(3) .
Ba1 O1 2.726(3) 3_665
Ba1 O3 2.961(3) .
Ba1 O3 2.961(3) 3_665
Ba1 O7 2.800(3) 3_666
Ba1 O7 2.800(3) 1_554
Ba1 O9 2.866(3) 3_666
Ba1 O9 2.866(3) 1_554
Ba1 O10 2.904(3) 1_554
Ba1 O10 2.904(3) 3_666
Ba1 O12 2.858(3) 3_666
Ba1 O12 2.858(3) 1_554
O1 Tb1 2.398(3) 3_666
O1 C1 1.273(5) .
O1W H1WA 0.8688 .
O1W H1WB 0.8641 .
O2 C1 1.250(5) .
O2W H2WA 0.8512 .
O2W H2WB 0.8528 .
O3 C2 1.381(5) .
O3 C5 1.362(5) .
O4 C6 1.259(5) .
O5 Tb1 2.349(3) 3_666
O5 C6 1.257(5) .
O6 C7 1.370(5) .
O6 C10 1.364(5) .
O7 Ba1 2.800(3) 1_556
O7 C11 1.274(5) .
O8 C11 1.248(5) .
O9 Ba1 2.866(3) 1_556
O9 C12 1.378(5) .
O9 C15 1.370(5) .
O10 Ba1 2.904(3) 1_556
O10 C16 1.274(5) .
O11 C16 1.254(5) .
O12 Ba1 2.858(3) 1_556
O12 C17 1.371(5) .
O12 C20 1.368(5) .
C1 C2 1.469(6) .
C2 C3 1.337(6) .
C3 H3 0.9300 .
C3 C4 1.410(6) .
C4 H4 0.9300 .
C4 C5 1.338(6) .
C5 H5 0.9300 .
C6 C7 1.473(6) .
C7 C8 1.355(6) .
C8 H8 0.9300 .
C8 C9 1.415(6) .
C9 H9 0.9300 .
C9 C10 1.341(6) .
C10 H10 0.9300 .
C11 C12 1.476(6) .
C12 C13 1.344(6) .
C13 H13 0.9300 .
C13 C14 1.423(6) .
C14 H14 0.9300 .
C14 C15 1.343(6) .
C15 H15 0.9300 .
C16 C17 1.473(6) .
C17 C18 1.349(6) .
C18 H18 0.9300 .
C18 C19 1.409(6) .
C19 H19 0.9300 .
C19 C20 1.340(6) .
C20 H20 0.9300 .
O3W H3WA 0.8503 .
O3W H3WB 0.8499 .

loop_
_geom_torsion_atom_site_label_1
_geom_torsion_atom_site_label_2
_geom_torsion_atom_site_label_3
_geom_torsion_atom_site_label_4
_geom_torsion
_geom_torsion_site_symmetry_1
_geom_torsion_site_symmetry_4
Tb1 O1 C1 O2 -6.3(6) 3_666 .
Tb1 O1 C1 C2 172.8(3) 3_666 .
Tb1 O2 C1 O1 32.2(17) . .
Tb1 O2 C1 C2 -146.9(12) . .
Tb1 O4 C6 O5 -34.3(8) . .
Tb1 O4 C6 C7 146.3(4) . .
Tb1 O5 C6 O4 -2.7(7) 3_666 .
Tb1 O5 C6 C7 176.7(3) 3_666 .
Tb1 O7 C11 O8 7.9(7) . .
Tb1 O7 C11 C12 -172.6(3) . .
Tb1 O10 C16 O11 -9.8(7) . .
Tb1 O10 C16 C17 170.5(3) . .
Ba1 Tb1 O2 C1 -23.2(15) 1_556 .
Ba1 Tb1 O4 C6 141.2(5) 1_556 .
Ba1 Tb1 O7 C11 176.4(4) 1_556 .
Ba1 Tb1 O10 C16 -179.4(5) 1_556 .
Ba1 O1 C1 O2 168.6(3) . .
Ba1 O1 C1 C2 -12.3(6) . .
Ba1 O3 C2 C1 -4.3(5) . .
Ba1 O3 C2 C3 172.1(3) . .
Ba1 O3 C5 C4 -170.3(3) . .
Ba1 O7 C11 O8 -176.5(3) 1_556 .
Ba1 O7 C11 C12 3.0(5) 1_556 .
Ba1 O9 C12 C11 -2.6(5) 1_556 .
Ba1 O9 C12 C13 176.1(3) 1_556 .
Ba1 O9 C15 C14 -175.6(3) 1_556 .
Ba1 O10 C16 O11 170.9(3) 1_556 .
Ba1 O10 C16 C17 -8.7(5) 1_556 .
Ba1 O12 C17 C16 1.0(5) 1_556 .
Ba1 O12 C17 C18 179.5(3) 1_556 .
Ba1 O12 C20 C19 179.9(3) 1_556 .
O1 Tb1 O2 C1 -29.4(14) 3_666 .
O1 Tb1 O4 C6 105.0(5) 3_666 .
O1 Tb1 O7 Ba1 -35.31(9) 3_666 1_556
O1 Tb1 O7 C11 141.1(4) 3_666 .
O1 Tb1 O10 Ba1 31.71(9) 3_666 1_556
O1 Tb1 O10 C16 -147.7(4) 3_666 .
O1 Ba1 O1 Tb1 -61.9(18) 3_665 3_666
O1 Ba1 O1 C1 122.4(19) 3_665 .
O1 Ba1 O3 C2 -0.6(3) . .
O1 Ba1 O3 C2 179.4(3) 3_665 .
O1 Ba1 O3 C5 170.0(4) . .
O1 Ba1 O3 C5 -10.0(4) 3_665 .
O1 C1 C2 O3 10.2(6) . .
O1 C1 C2 C3 -165.2(5) . .
O1W Tb1 O2 C1 114.4(14) . .
O1W Tb1 O4 C6 -104.9(5) . .
O1W Tb1 O7 Ba1 161.64(12) . 1_556
O1W Tb1 O7 C11 -22.0(4) . .
O1W Tb1 O10 Ba1 -107.30(10) . 1_556
O1W Tb1 O10 C16 73.3(4) . .
O2 Tb1 O4 C6 -22.0(5) . .
O2 Tb1 O7 Ba1 -149.78(13) . 1_556
O2 Tb1 O7 C11 26.6(5) . .
O2 Tb1 O10 Ba1 154.23(14) . 1_556
O2 Tb1 O10 C16 -25.1(5) . .
O2 C1 C2 O3 -170.7(4) . .
O2 C1 C2 C3 14.0(8) . .
O2W Tb1 O2 C1 -173.3(14) . .
O2W Tb1 O4 C6 -68.8(5) . .
O2W Tb1 O7 Ba1 104.11(11) . 1_556
O2W Tb1 O7 C11 -79.5(4) . .
O2W Tb1 O10 Ba1 -171.14(11) . 1_556
O2W Tb1 O10 C16 9.5(4) . .
O3 Ba1 O1 Tb1 -177.20(15) . 3_666
O3 Ba1 O1 Tb1 2.80(15) 3_665 3_666
O3 Ba1 O1 C1 7.1(3) . .
O3 Ba1 O1 C1 -172.9(3) 3_665 .
O3 Ba1 O3 C2 150(6) 3_665 .
O3 Ba1 O3 C5 -40(6) 3_665 .
O3 C2 C3 C4 0.9(6) . .
O4 Tb1 O2 C1 34.4(14) . .
O4 Tb1 O7 Ba1 -116.40(11) . 1_556
O4 Tb1 O7 C11 60.0(4) . .
O4 Tb1 O10 Ba1 -16.64(17) . 1_556
O4 Tb1 O10 C16 164.0(4) . .
O4 C6 C7 O6 174.9(4) . .
O4 C6 C7 C8 -8.3(7) . .
O5 Tb1 O2 C1 -92.2(14) 3_666 .
O5 Tb1 O4 C6 42.8(5) 3_666 .
O5 Tb1 O7 Ba1 -0.07(18) 3_666 1_556
O5 Tb1 O7 C11 176.3(3) 3_666 .
O5 Tb1 O10 Ba1 107.90(10) 3_666 1_556
O5 Tb1 O10 C16 -71.5(4) 3_666 .
O5 C6 C7 O6 -4.5(6) . .
O5 C6 C7 C8 172.2(5) . .
O6 C7 C8 C9 0.0(5) . .
O7 Tb1 O2 C1 67.4(14) . .
O7 Tb1 O4 C6 178.6(5) . .
O7 Tb1 O10 Ba1 -43.05(9) . 1_556
O7 Tb1 O10 C16 137.6(4) . .
O7 Ba1 O1 Tb1 35.77(9) 3_666 3_666
O7 Ba1 O1 Tb1 -144.23(9) 1_554 3_666
O7 Ba1 O1 C1 40.1(4) 1_554 .
O7 Ba1 O1 C1 -139.9(4) 3_666 .
O7 Ba1 O3 C2 -149.5(3) 1_554 .
O7 Ba1 O3 C2 30.5(3) 3_666 .
O7 Ba1 O3 C5 21.0(4) 1_554 .
O7 Ba1 O3 C5 -159.0(4) 3_666 .
O7 C11 C12 O9 -0.1(6) . .
O7 C11 C12 C13 -178.4(5) . .
O8 C11 C12 O9 179.5(4) . .
O8 C11 C12 C13 1.1(7) . .
O9 Ba1 O1 Tb1 -110.03(12) 1_554 3_666
O9 Ba1 O1 Tb1 69.98(12) 3_666 3_666
O9 Ba1 O1 C1 -105.7(3) 3_666 .
O9 Ba1 O1 C1 74.3(3) 1_554 .
O9 Ba1 O3 C2 -85.8(3) 1_554 .
O9 Ba1 O3 C2 94.2(3) 3_666 .
O9 Ba1 O3 C5 -95.3(4) 3_666 .
O9 Ba1 O3 C5 84.7(4) 1_554 .
O9 C12 C13 C14 0.8(5) . .
O10 Tb1 O2 C1 -139.2(13) . .
O10 Tb1 O4 C6 152.9(5) . .
O10 Tb1 O7 Ba1 45.29(9) . 1_556
O10 Tb1 O7 C11 -138.3(4) . .
O10 Ba1 O1 Tb1 148.21(9) 1_554 3_666
O10 Ba1 O1 Tb1 -31.80(9) 3_666 3_666
O10 Ba1 O1 C1 -27.5(4) 1_554 .
O10 Ba1 O1 C1 152.5(4) 3_666 .
O10 Ba1 O3 C2 -33.6(3) 3_666 .
O10 Ba1 O3 C2 146.4(3) 1_554 .
O10 Ba1 O3 C5 -43.0(4) 1_554 .
O10 Ba1 O3 C5 137.0(4) 3_666 .
O10 C16 C17 O12 5.0(6) . .
O10 C16 C17 C18 -173.0(5) . .
O11 C16 C17 O12 -174.7(4) . .
O11 C16 C17 C18 7.3(8) . .
O12 Ba1 O1 Tb1 -63.92(12) 3_666 3_666
O12 Ba1 O1 Tb1 116.09(12) 1_554 3_666
O12 Ba1 O1 C1 120.4(3) 3_666 .
O12 Ba1 O1 C1 -59.6(3) 1_554 .
O12 Ba1 O3 C2 83.8(3) 1_554 .
O12 Ba1 O3 C2 -96.2(3) 3_666 .
O12 Ba1 O3 C5 74.4(4) 3_666 .
O12 Ba1 O3 C5 -105.6(4) 1_554 .
O12 C17 C18 C19 1.2(6) . .
C1 C2 C3 C4 176.5(5) . .
C2 O3 C5 C4 1.0(6) . .
C2 C3 C4 C5 -0.3(6) . .
C3 C4 C5 O3 -0.4(6) . .
C5 O3 C2 C1 -177.5(4) . .
C5 O3 C2 C3 -1.2(5) . .
C6 C7 C8 C9 -177.0(4) . .
C7 O6 C10 C9 -0.2(5) . .
C7 C8 C9 C10 -0.1(6) . .
C8 C9 C10 O6 0.2(6) . .
C10 O6 C7 C6 177.5(4) . .
C10 O6 C7 C8 0.1(5) . .
C11 C12 C13 C14 179.2(5) . .
C12 O9 C15 C14 1.3(5) . .
C12 C13 C14 C15 0.0(5) . .
C13 C14 C15 O9 -0.8(5) . .
C15 O9 C12 C11 -180.0(4) . .
C15 O9 C12 C13 -1.3(5) . .
C16 C17 C18 C19 179.3(5) . .
C17 O12 C20 C19 0.2(5) . .
C17 C18 C19 C20 -1.0(6) . .
C18 C19 C20 O12 0.5(6) . .
C20 O12 C17 C16 -179.3(4) . .
C20 O12 C17 C18 -0.9(5) . .
